data_4028272
loop_
_publ_author_name
'Ana L. Silva'
'Rub\'en A. Toscano'
'Luis A. Maldonado'

_publ_section_title
;
 An Enantioselective Approach to Furanoeremophilanes: (+)-9-Oxoeuryopsin
;
_journal_name_full 'Journal of Organic Chemistry'
_journal_page_first 5282
_journal_page_last 5292
_journal_paper_doi 10.1021/jo400399q
_journal_volume 78
_journal_year 2013
_chemical_absolute_configuration ad
_chemical_formula_moiety 'C15 H18 O2'
_chemical_formula_sum 'C15 H18 O2'
_chemical_formula_weight 230.29
_chemical_name_systematic
;
 ?
;
_space_group_crystal_system monoclinic
_space_group_IT_number 4
_space_group_name_Hall 'P 2yb'
_space_group_name_H-M_alt 'P 1 21 1'
_symmetry_space_group_name_Hall 'P 2yb'
_symmetry_space_group_name_H-M 'P 1 21 1'
_atom_sites_solution_hydrogens geom
_atom_sites_solution_primary direct
_atom_sites_solution_secondary difmap
_audit_creation_method SHELXL-2012
_cell_angle_alpha 90
_cell_angle_beta 93.713(2)
_cell_angle_gamma 90
_cell_formula_units_Z 2
_cell_length_a 7.1704(2)
_cell_length_b 9.1427(2)
_cell_length_c 9.7023(2)
_cell_measurement_reflns_used 7714
_cell_measurement_temperature 133(2)
_cell_measurement_theta_max 73.4793
_cell_measurement_theta_min 4.5632
_cell_volume 634.72(3)
_computing_cell_refinement
;
CrysAlisPro, Agilent Technologies,
Version 1.171.35.19 (release 27-10-2011 CrysAlis171 .NET)
(compiled Oct 27 2011,15:02:11)
;
_computing_data_collection
;
CrysAlisPro, Agilent Technologies,
Version 1.171.35.19 (release 27-10-2011 CrysAlis171 .NET)
(compiled Oct 27 2011,15:02:11)
;
_computing_data_reduction
;
CrysAlisPro, Agilent Technologies,
Version 1.171.35.19 (release 27-10-2011 CrysAlis171 .NET)
(compiled Oct 27 2011,15:02:11)
;
_computing_molecular_graphics 'SHELXTL V 6.12 (Sheldrick, 2000)'
_computing_publication_material 'SHELXTL V 6.12 (Sheldrick, 2000)'
_computing_structure_refinement 'SHELXL-2012 (Sheldrick, 2012)'
_computing_structure_solution 'SHELXTL V 6.12 (Sheldrick, 2000)'
_diffrn_ambient_temperature 133(2)
_diffrn_detector_area_resol_mean 10.4685
_diffrn_measured_fraction_theta_full 0.999
_diffrn_measured_fraction_theta_max 0.996
_diffrn_measurement_device_type 'Xcalibur, Atlas, Gemini'
_diffrn_measurement_method '\w scans'
_diffrn_radiation_monochromator graphite
_diffrn_radiation_source 'Enhance (Cu) x-ray Source'
_diffrn_radiation_type CuK\a
_diffrn_radiation_wavelength 1.54178
_diffrn_reflns_av_R_equivalents 0.0464
_diffrn_reflns_av_unetI/netI 0.0235
_diffrn_reflns_Laue_measured_fraction_full 0.999
_diffrn_reflns_Laue_measured_fraction_max 0.996
_diffrn_reflns_limit_h_max 8
_diffrn_reflns_limit_h_min -8
_diffrn_reflns_limit_k_max 11
_diffrn_reflns_limit_k_min -11
_diffrn_reflns_limit_l_max 12
_diffrn_reflns_limit_l_min -12
_diffrn_reflns_number 25010
_diffrn_reflns_point_group_measured_fraction_full 0.999
_diffrn_reflns_point_group_measured_fraction_max 0.991
_diffrn_reflns_theta_full 67.679
_diffrn_reflns_theta_max 73.632
_diffrn_reflns_theta_min 4.567
_diffrn_standards_decay_% 0
_exptl_absorpt_coefficient_mu 0.620
_exptl_absorpt_correction_T_max 1.00000
_exptl_absorpt_correction_T_min 0.92670
_exptl_absorpt_correction_type multi-scan
_exptl_absorpt_process_details
;
CrysAlisPro, Agilent Technologies,
Version 1.171.35.19 (release 27-10-2011 CrysAlis171 .NET)
(compiled Oct 27 2011,15:02:11)
empirical absorption correction using spherical harmonics,
 implemented in SCALE3 ABSPACK scaling algorithm.
;
_exptl_crystal_colour colorless
_exptl_crystal_density_diffrn 1.205
_exptl_crystal_description prism
_exptl_crystal_F_000 248
_exptl_crystal_size_max 0.418
_exptl_crystal_size_mid 0.388
_exptl_crystal_size_min 0.188
_refine_diff_density_max 0.150
_refine_diff_density_min -0.185
_refine_diff_density_rms 0.035
_refine_ls_abs_structure_details
;
 Flack x determined using 995 quotients [(I+)-(I-)]/[(I+)+(I-)]
 (Parsons and Flack (2004), Acta Cryst. A60, s61).
;
_refine_ls_abs_structure_Flack -0.01(10)
_refine_ls_extinction_method none
_refine_ls_goodness_of_fit_ref 1.059
_refine_ls_hydrogen_treatment constr
_refine_ls_matrix_type full
_refine_ls_number_parameters 157
_refine_ls_number_reflns 2545
_refine_ls_number_restraints 1
_refine_ls_restrained_S_all 1.059
_refine_ls_R_factor_all 0.0422
_refine_ls_R_factor_gt 0.0355
_refine_ls_shift/su_max 0.000
_refine_ls_shift/su_mean 0.000
_refine_ls_structure_factor_coef Fsqd
_refine_ls_weighting_details
;
 w=1/[\s^2^(Fo^2^)+(0.0516P)^2^+0.0482P]
 where P=(Fo^2^+2Fc^2^)/3
;
_refine_ls_weighting_scheme calc
_refine_ls_wR_factor_gt 0.0852
_refine_ls_wR_factor_ref 0.0895
_reflns_Friedel_coverage 0.866
_reflns_Friedel_fraction_full 0.999
_reflns_Friedel_fraction_max 0.984
_reflns_number_gt 2304
_reflns_number_total 2545
_reflns_threshold_expression 'I > 2\s(I)'
_cod_data_source_file jo400399q_si_001.cif
_cod_data_source_block 129MGL12
_cod_database_code 4028272
_shelx_space_group_comment
;
The symmetry employed for this shelxl refinement is uniquely defined
by the following loop, which should always be used as a source of
symmetry information in preference to the above space-group names.
They are only intended as comments.
;
_shelx_estimated_absorpt_t_min 0.782
_shelx_estimated_absorpt_t_max 0.892
_shelxl_version_number 2012-6

loop_
_space_group_symop_operation_xyz
'x, y, z'
'-x, y+1/2, -z'

loop_
_atom_site_label
_atom_site_type_symbol
_atom_site_fract_x
_atom_site_fract_y
_atom_site_fract_z
_atom_site_U_iso_or_equiv
_atom_site_adp_type
_atom_site_occupancy
_atom_site_site_symmetry_order
_atom_site_calc_flag
_atom_site_refinement_flags_posn
_atom_site_refinement_flags_adp
O1 O 0.8853(2) 0.34500(18) 0.06402(16) 0.0315(4) Uani 1 1 d . .
O2 O 0.7081(3) 0.6226(2) 0.0972(2) 0.0402(4) Uani 1 1 d . .
C2 C 0.9133(3) 0.1967(3) 0.0695(2) 0.0325(6) Uani 1 1 d . .
H2 H 1.0174 0.1489 0.0337 0.039 Uiso 1 1 calc R U
C3 C 0.7757(3) 0.1263(3) 0.1317(2) 0.0312(5) Uani 1 1 d . .
C4 C 0.4684(3) 0.2312(3) 0.2355(2) 0.0285(5) Uani 1 1 d . .
H4A H 0.4718 0.1486 0.3017 0.034 Uiso 1 1 calc R U
H4B H 0.3665 0.2124 0.1640 0.034 Uiso 1 1 calc R U
C5 C 0.2172(3) 0.3777(3) 0.3418(2) 0.0284(5) Uani 1 1 d . .
H5 H 0.1459 0.3631 0.2508 0.034 Uiso 1 1 calc R U
C6 C 0.1593(3) 0.5270(3) 0.3952(3) 0.0317(6) Uani 1 1 d . .
H6A H 0.0266 0.5235 0.4176 0.038 Uiso 1 1 calc R U
H6B H 0.2356 0.5505 0.4811 0.038 Uiso 1 1 calc R U
C7 C 0.1848(3) 0.6466(3) 0.2885(2) 0.0304(5) Uani 1 1 d . .
H7A H 0.0780 0.6444 0.2185 0.036 Uiso 1 1 calc R U
H7B H 0.1853 0.7432 0.3346 0.036 Uiso 1 1 calc R U
C8 C 0.3626(3) 0.6281(3) 0.2180(2) 0.0284(5) Uani 1 1 d . .
H8 H 0.4017 0.7074 0.1635 0.034 Uiso 1 1 calc R U
C9 C 0.6431(3) 0.5107(3) 0.1450(2) 0.0280(5) Uani 1 1 d . .
C10 C 0.6498(3) 0.2384(3) 0.1689(2) 0.0275(5) Uani 1 1 d . .
C11 C 0.4269(3) 0.3747(3) 0.3127(2) 0.0242(4) Uani 1 1 d . .
C12 C 0.4711(3) 0.5092(3) 0.2254(2) 0.0246(5) Uani 1 1 d . .
C13 C 0.7222(3) 0.3668(3) 0.1278(2) 0.0271(5) Uani 1 1 d . .
C14 C 0.7564(4) -0.0354(3) 0.1525(3) 0.0437(7) Uani 1 1 d . .
H14A H 0.8728 -0.0842 0.1313 0.066 Uiso 1 1 calc R U
H14B H 0.6532 -0.0726 0.0911 0.066 Uiso 1 1 calc R U
H14C H 0.7305 -0.0550 0.2487 0.066 Uiso 1 1 calc R U
C15 C 0.5542(3) 0.3797(3) 0.4475(2) 0.0316(5) Uani 1 1 d . .
H15A H 0.5260 0.4677 0.5000 0.047 Uiso 1 1 calc R U
H15B H 0.6854 0.3819 0.4249 0.047 Uiso 1 1 calc R U
H15C H 0.5319 0.2927 0.5032 0.047 Uiso 1 1 calc R U
C16 C 0.1568(4) 0.2555(3) 0.4362(3) 0.0400(6) Uani 1 1 d . .
H16A H 0.0210 0.2593 0.4424 0.060 Uiso 1 1 calc R U
H16B H 0.2188 0.2680 0.5284 0.060 Uiso 1 1 calc R U
H16C H 0.1917 0.1607 0.3983 0.060 Uiso 1 1 calc R U

loop_
_atom_site_aniso_label
_atom_site_aniso_U_11
_atom_site_aniso_U_22
_atom_site_aniso_U_33
_atom_site_aniso_U_23
_atom_site_aniso_U_13
_atom_site_aniso_U_12
O1 0.0252(9) 0.0364(11) 0.0340(8) -0.0029(7) 0.0104(6) -0.0003(7)
O2 0.0377(9) 0.0293(9) 0.0557(11) 0.0062(9) 0.0205(8) -0.0018(8)
C2 0.0296(13) 0.0374(15) 0.0310(12) -0.0059(10) 0.0050(10) 0.0065(10)
C3 0.0334(12) 0.0323(13) 0.0283(11) -0.0041(10) 0.0057(9) 0.0045(10)
C4 0.0294(12) 0.0229(12) 0.0344(11) -0.0009(9) 0.0112(9) -0.0002(9)
C5 0.0260(11) 0.0277(11) 0.0322(10) -0.0018(10) 0.0080(8) -0.0008(10)
C6 0.0254(12) 0.0345(14) 0.0361(12) -0.0018(10) 0.0101(10) 0.0033(10)
C7 0.0279(12) 0.0295(13) 0.0341(11) -0.0011(10) 0.0043(9) 0.0063(10)
C8 0.0299(11) 0.0260(11) 0.0296(10) 0.0013(10) 0.0037(9) -0.0020(10)
C9 0.0256(12) 0.0286(13) 0.0306(10) 0.0016(10) 0.0066(9) -0.0032(10)
C10 0.0306(13) 0.0273(12) 0.0249(10) -0.0012(9) 0.0047(9) 0.0006(10)
C11 0.0244(10) 0.0235(10) 0.0255(9) -0.0004(9) 0.0067(8) -0.0001(9)
C12 0.0245(11) 0.0236(11) 0.0260(10) -0.0022(9) 0.0034(8) -0.0013(9)
C13 0.0231(10) 0.0304(12) 0.0285(10) -0.0014(10) 0.0071(8) 0.0016(11)
C14 0.0533(18) 0.0305(15) 0.0493(15) -0.0042(11) 0.0181(12) 0.0089(12)
C15 0.0299(12) 0.0345(13) 0.0307(10) 0.0020(10) 0.0049(9) 0.0030(11)
C16 0.0343(14) 0.0345(16) 0.0537(15) 0.0042(13) 0.0229(12) -0.0029(12)

loop_
_atom_type_symbol
_atom_type_description
_atom_type_scat_dispersion_real
_atom_type_scat_dispersion_imag
_atom_type_scat_source
C C 0.0181 0.0091 'International Tables Vol C Tables 4.2.6.8 and 6.1.1.4'
H H 0.0000 0.0000 'International Tables Vol C Tables 4.2.6.8 and 6.1.1.4'
O O 0.0492 0.0322 'International Tables Vol C Tables 4.2.6.8 and 6.1.1.4'

loop_
_geom_angle_atom_site_label_1
_geom_angle_atom_site_label_2
_geom_angle_atom_site_label_3
_geom_angle
C2 O1 C13 104.65(18)
C3 C2 O1 112.2(2)
C2 C3 C10 105.2(2)
C2 C3 C14 127.2(2)
C10 C3 C14 127.5(2)
C10 C4 C11 111.87(19)
C16 C5 C6 110.92(19)
C16 C5 C11 114.4(2)
C6 C5 C11 111.5(2)
C7 C6 C5 111.27(19)
C8 C7 C6 111.92(19)
C12 C8 C7 125.3(2)
O2 C9 C13 123.6(2)
O2 C9 C12 123.3(2)
C13 C9 C12 113.1(2)
C13 C10 C3 106.7(2)
C13 C10 C4 121.9(2)
C3 C10 C4 131.4(2)
C12 C11 C15 108.10(19)
C12 C11 C5 108.88(19)
C15 C11 C5 111.84(16)
C12 C11 C4 110.98(16)
C15 C11 C4 108.2(2)
C5 C11 C4 108.83(19)
C8 C12 C9 117.4(2)
C8 C12 C11 122.7(2)
C9 C12 C11 119.9(2)
C10 C13 O1 111.2(2)
C10 C13 C9 126.41(19)
O1 C13 C9 122.4(2)

loop_
_geom_bond_atom_site_label_1
_geom_bond_atom_site_label_2
_geom_bond_distance
O1 C2 1.371(3)
O1 C13 1.372(3)
O2 C9 1.227(3)
C2 C3 1.353(3)
C3 C10 1.427(3)
C3 C14 1.500(4)
C4 C10 1.491(3)
C4 C11 1.549(3)
C5 C16 1.525(3)
C5 C6 1.528(3)
C5 C11 1.548(3)
C6 C7 1.525(3)
C7 C8 1.494(3)
C8 C12 1.336(3)
C9 C13 1.447(3)
C9 C12 1.501(3)
C10 C13 1.354(3)
C11 C12 1.538(3)
C11 C15 1.547(3)
